data_7043668
loop_
_publ_author_name
'Wang, Shi'
'Li, Ya-Juan'
'Ju, Fei-Fei'
'Xu, Wu-Tan'
'Kagesawa, Koichi'
'Li, Yong-hua'
'Yamashita, Masahiro'
'Huang, Wei'

_publ_section_title
;
 The molecular and supramolecular aspects in mononuclear manganese(III)
 Schiff-base spin crossover complexes
;
_journal_name_full 'Dalton Trans.'
_journal_paper_doi 10.1039/C7DT01718A
_journal_year 2017
_chemical_formula_sum 'C24 H34 Mn N5 O6'
_chemical_formula_weight 543.50
_space_group_crystal_system monoclinic
_space_group_IT_number 14
_space_group_name_Hall '-P 2ybc'
_space_group_name_H-M_alt 'P 1 21/c 1'
_symmetry_space_group_name_Hall '-P 2ybc'
_symmetry_space_group_name_H-M 'P 1 21/c 1'
_atom_sites_solution_hydrogens mixed
_audit_creation_method SHELXL-2014/7
_audit_update_record
;
2017-04-18 deposited with the CCDC.
2017-07-17 downloaded from the CCDC.
;
_cell_angle_alpha 90
_cell_angle_beta 102.227(6)
_cell_angle_gamma 90
_cell_formula_units_Z 4
_cell_length_a 8.103(2)
_cell_length_b 19.428(6)
_cell_length_c 16.966(5)
_cell_measurement_reflns_used 9895
_cell_measurement_temperature 295(2)
_cell_measurement_theta_max 28.33
_cell_measurement_theta_min 2.56
_cell_volume 2610.3(13)
_computing_structure_refinement 'SHELXL-2014/7 (Sheldrick, 2014)'
_diffrn_ambient_temperature 295(2)
_diffrn_measured_fraction_theta_full 0.971
_diffrn_measured_fraction_theta_max 0.912
_diffrn_measurement_device_type 'CCD area detector'
_diffrn_measurement_method 'phi and omega scans'
_diffrn_radiation_type MoK\a
_diffrn_radiation_wavelength 0.71073
_diffrn_reflns_av_R_equivalents 0.0346
_diffrn_reflns_av_unetI/netI 0.0461
_diffrn_reflns_Laue_measured_fraction_full 0.971
_diffrn_reflns_Laue_measured_fraction_max 0.912
_diffrn_reflns_limit_h_max 10
_diffrn_reflns_limit_h_min -8
_diffrn_reflns_limit_k_max 22
_diffrn_reflns_limit_k_min -26
_diffrn_reflns_limit_l_max 21
_diffrn_reflns_limit_l_min -22
_diffrn_reflns_number 16361
_diffrn_reflns_point_group_measured_fraction_full 0.971
_diffrn_reflns_point_group_measured_fraction_max 0.912
_diffrn_reflns_theta_full 25.242
_diffrn_reflns_theta_max 28.482
_diffrn_reflns_theta_min 2.430
_exptl_absorpt_coefficient_mu 0.553
_exptl_absorpt_correction_T_max 0.920
_exptl_absorpt_correction_T_min 0.870
_exptl_absorpt_correction_type multi-scan
_exptl_absorpt_process_details 'SADABS; Bruker, 2000'
_exptl_crystal_colour brown
_exptl_crystal_density_diffrn 1.383
_exptl_crystal_description needle
_exptl_crystal_F_000 1144
_exptl_crystal_size_max 0.43
_exptl_crystal_size_mid 0.21
_exptl_crystal_size_min 0.15
_refine_diff_density_max 0.548
_refine_diff_density_min -0.597
_refine_diff_density_rms 0.070
_refine_ls_extinction_method none
_refine_ls_goodness_of_fit_ref 1.263
_refine_ls_hydrogen_treatment mixed
_refine_ls_matrix_type full
_refine_ls_number_parameters 338
_refine_ls_number_reflns 6020
_refine_ls_number_restraints 0
_refine_ls_restrained_S_all 1.263
_refine_ls_R_factor_all 0.0815
_refine_ls_R_factor_gt 0.0698
_refine_ls_shift/su_max 0.000
_refine_ls_shift/su_mean 0.000
_refine_ls_structure_factor_coef Fsqd
_refine_ls_weighting_details 'w=1/[\s^2^(Fo^2^)+4.6315P] where P=(Fo^2^+2Fc^2^)/3'
_refine_ls_weighting_scheme calc
_refine_ls_wR_factor_gt 0.1554
_refine_ls_wR_factor_ref 0.1622
_reflns_Friedel_coverage 0.000
_reflns_number_gt 5149
_reflns_number_total 6020
_reflns_threshold_expression 'I > 2\s(I)'
_cod_data_source_file c7dt01718a2.cif
_cod_data_source_block 20150823
_cod_depositor_comments
;
The following automatic conversions were performed:

'_exptl_absorpt_correction_type' value 'Multi-scan' changed to
'multi-scan' according to
/home/data/users/saulius/crontab/automatic-downloads/rss-feeds/RSC/lib/dictionaries/cif_core.dic
dictionary named 'cif_core.dic' version 2.4.2 from 2011-04-26.

Automatic conversion script
Id: cif_fix_values 4973 2017-02-22 13:04:09Z antanas 
;
_cod_original_cell_volume 2610.4(13)
_cod_database_code 7043668
_shelx_shelxl_version_number 2014/7
_shelx_space_group_comment
;
The symmetry employed for this shelxl refinement is uniquely defined
by the following loop, which should always be used as a source of
symmetry information in preference to the above space-group names.
They are only intended as comments.
;

loop_
_space_group_symop_operation_xyz
'x, y, z'
'-x, y+1/2, -z+1/2'
'-x, -y, -z'
'x, -y-1/2, z-1/2'

loop_
_atom_site_label
_atom_site_type_symbol
_atom_site_fract_x
_atom_site_fract_y
_atom_site_fract_z
_atom_site_U_iso_or_equiv
_atom_site_adp_type
_atom_site_occupancy
_atom_site_site_symmetry_order
_atom_site_calc_flag
_atom_site_refinement_flags_posn
_atom_site_refinement_flags_adp
O1 O -0.1630(3) 0.15093(12) -0.05833(14) 0.0400(5) Uani 1 1 d . .
C1 C -0.2714(4) 0.15944(19) -0.1280(2) 0.0400(7) Uani 1 1 d . .
C2 C -0.3361(5) 0.1010(2) -0.1721(3) 0.0583(11) Uani 1 1 d . .
H1 H -0.3028 0.0574 -0.1524 0.070 Uiso 1 1 calc R U
C3 C -0.4499(6) 0.1081(3) -0.2451(3) 0.0700(14) Uani 1 1 d . .
H2 H -0.4921 0.0689 -0.2738 0.084 Uiso 1 1 calc R U
C4 C -0.5020(5) 0.1720(3) -0.2763(2) 0.0650(13) Uani 1 1 d . .
H3 H -0.5766 0.1760 -0.3259 0.078 Uiso 1 1 calc R U
C5 C -0.4424(5) 0.2291(3) -0.2332(2) 0.0543(10) Uani 1 1 d . .
H4 H -0.4788 0.2723 -0.2534 0.065 Uiso 1 1 calc R U
C6 C -0.3276(4) 0.22438(19) -0.1591(2) 0.0386(7) Uani 1 1 d . .
C7 C -0.2910(4) 0.28589(19) -0.1114(2) 0.0404(7) Uani 1 1 d . .
H5 H -0.3550 0.3249 -0.1288 0.048 Uiso 1 1 calc R U
N1 N -0.1779(3) 0.29089(14) -0.04732(16) 0.0344(6) Uani 1 1 d . .
C8 C -0.1870(5) 0.35061(18) 0.0060(2) 0.0445(8) Uani 1 1 d . .
H6 H -0.2682 0.3837 -0.0221 0.053 Uiso 1 1 calc R U
H7 H -0.0776 0.3730 0.0198 0.053 Uiso 1 1 calc R U
C9 C -0.2392(5) 0.3271(2) 0.0821(3) 0.0544(10) Uani 1 1 d . .
H8 H -0.2649 0.3674 0.1110 0.065 Uiso 1 1 calc R U
H9 H -0.3424 0.3004 0.0670 0.065 Uiso 1 1 calc R U
C10 C -0.1105(5) 0.2843(2) 0.1388(2) 0.0531(10) Uani 1 1 d . .
H10 H -0.0039 0.3088 0.1506 0.064 Uiso 1 1 calc R U
H11 H -0.1476 0.2782 0.1891 0.064 Uiso 1 1 calc R U
N2 N -0.0842(4) 0.21580(16) 0.10501(18) 0.0431(7) Uani 1 1 d . .
H12 H -0.190(6) 0.190(2) 0.095(3) 0.061(13) Uiso 1 1 d . .
C11 C 0.0415(5) 0.1742(2) 0.1600(2) 0.0522(10) Uani 1 1 d . .
H13 H -0.0019 0.1614 0.2070 0.063 Uiso 1 1 calc R U
H14 H 0.1441 0.2006 0.1779 0.063 Uiso 1 1 calc R U
C12 C 0.0789(5) 0.1105(2) 0.1163(3) 0.0558(10) Uani 1 1 d . .
H15 H 0.1589 0.0818 0.1524 0.067 Uiso 1 1 calc R U
H16 H -0.0240 0.0843 0.0980 0.067 Uiso 1 1 calc R U
N3 N 0.1499(4) 0.13102(16) 0.04651(19) 0.0436(7) Uani 1 1 d . .
H17 H 0.252(5) 0.145(2) 0.072(2) 0.045(11) Uiso 1 1 d . .
C13 C 0.1704(6) 0.0714(2) -0.0049(3) 0.0617(11) Uani 1 1 d . .
H18 H 0.0600 0.0519 -0.0268 0.074 Uiso 1 1 calc R U
H19 H 0.2368 0.0364 0.0284 0.074 Uiso 1 1 calc R U
C14 C 0.2545(6) 0.0890(2) -0.0735(3) 0.0637(12) Uani 1 1 d . .
H20 H 0.2783 0.0466 -0.0992 0.076 Uiso 1 1 calc R U
H21 H 0.3617 0.1111 -0.0516 0.076 Uiso 1 1 calc R U
C15 C 0.1519(6) 0.1356(2) -0.1371(3) 0.0533(10) Uani 1 1 d . .
H22 H 0.2068 0.1395 -0.1824 0.064 Uiso 1 1 calc R U
H23 H 0.0406 0.1160 -0.1564 0.064 Uiso 1 1 calc R U
N4 N 0.1357(4) 0.20426(15) -0.10281(17) 0.0402(6) Uani 1 1 d . .
C16 C 0.2215(4) 0.25332(19) -0.1246(2) 0.0403(7) Uani 1 1 d . .
H24 H 0.2728 0.2454 -0.1679 0.048 Uiso 1 1 calc R U
C17 C 0.2442(4) 0.32018(17) -0.08669(19) 0.0338(6) Uani 1 1 d . .
C18 C 0.3102(4) 0.3738(2) -0.1264(2) 0.0444(8) Uani 1 1 d . .
H25 H 0.3296 0.3664 -0.1778 0.053 Uiso 1 1 calc R U
C19 C 0.3462(5) 0.4366(2) -0.0905(3) 0.0539(10) Uani 1 1 d . .
H26 H 0.3881 0.4720 -0.1176 0.065 Uiso 1 1 calc R U
C20 C 0.3199(5) 0.44701(19) -0.0137(3) 0.0492(9) Uani 1 1 d . .
H27 H 0.3442 0.4897 0.0109 0.059 Uiso 1 1 calc R U
C21 C 0.2581(4) 0.39518(17) 0.0272(2) 0.0388(7) Uani 1 1 d . .
H28 H 0.2426 0.4032 0.0792 0.047 Uiso 1 1 calc R U
C22 C 0.2181(3) 0.33043(16) -0.00838(18) 0.0296(6) Uani 1 1 d . .
O2 O 0.1614(3) 0.28171(11) 0.03413(12) 0.0325(5) Uani 1 1 d . .
Mn1 Mn -0.00078(6) 0.21579(2) -0.01050(3) 0.03012(14) Uani 1 1 d . .
N5 N 0.5722(5) 0.3833(2) 0.6554(3) 0.0636(10) Uani 1 1 d . .
O3 O 0.7151(5) 0.4004(4) 0.6753(4) 0.159(3) Uani 1 1 d . .
O4 O 0.5326(5) 0.3416(2) 0.6005(2) 0.0892(12) Uani 1 1 d . .
O5 O 0.4703(5) 0.4031(3) 0.6937(3) 0.1082(15) Uani 1 1 d . .
C23 C 0.9534(8) 0.5151(3) 0.7967(3) 0.0812(15) Uani 1 1 d . .
H29 H 0.9124 0.5026 0.7413 0.122 Uiso 1 1 calc R U
H30 H 1.0746 0.5149 0.8087 0.122 Uiso 1 1 calc R U
H31 H 0.9135 0.5603 0.8059 0.122 Uiso 1 1 calc R U
C24 C 0.8908(6) 0.4647(3) 0.8498(3) 0.0695(13) Uani 1 1 d . .
H32 H 0.9271 0.4189 0.8383 0.083 Uiso 1 1 calc R U
H33 H 0.9415 0.4752 0.9056 0.083 Uiso 1 1 calc R U
O6 O 0.7147(5) 0.4650(2) 0.8401(2) 0.0731(10) Uani 1 1 d . .
H34 H 0.672(7) 0.452(3) 0.798(3) 0.08(2) Uiso 1 1 d . .

loop_
_atom_site_aniso_label
_atom_site_aniso_U_11
_atom_site_aniso_U_22
_atom_site_aniso_U_33
_atom_site_aniso_U_23
_atom_site_aniso_U_13
_atom_site_aniso_U_12
O1 0.0387(13) 0.0326(11) 0.0455(13) 0.0017(10) 0.0019(10) -0.0082(10)
C1 0.0321(16) 0.0484(19) 0.0399(18) -0.0081(14) 0.0085(14) -0.0113(14)
C2 0.052(2) 0.055(2) 0.067(3) -0.018(2) 0.011(2) -0.0166(19)
C3 0.051(2) 0.098(4) 0.061(3) -0.040(3) 0.012(2) -0.027(3)
C4 0.044(2) 0.112(4) 0.036(2) -0.018(2) 0.0025(17) -0.013(2)
C5 0.0380(19) 0.088(3) 0.0364(18) 0.0013(19) 0.0068(15) -0.0026(19)
C6 0.0269(15) 0.054(2) 0.0342(16) 0.0000(14) 0.0054(12) -0.0043(14)
C7 0.0296(16) 0.0435(18) 0.0468(19) 0.0079(15) 0.0054(14) 0.0005(14)
N1 0.0326(13) 0.0332(13) 0.0363(14) 0.0013(11) 0.0048(11) -0.0036(11)
C8 0.0435(19) 0.0350(17) 0.055(2) -0.0086(15) 0.0108(16) 0.0022(15)
C9 0.049(2) 0.055(2) 0.065(3) -0.0164(19) 0.0263(19) -0.0033(18)
C10 0.057(2) 0.062(2) 0.046(2) -0.0085(18) 0.0233(18) -0.014(2)
N2 0.0404(16) 0.0477(17) 0.0413(15) 0.0058(13) 0.0091(12) -0.0113(14)
C11 0.048(2) 0.068(3) 0.0383(19) 0.0160(18) 0.0047(16) -0.0105(19)
C12 0.050(2) 0.053(2) 0.062(2) 0.0265(19) 0.0063(19) -0.0040(18)
N3 0.0369(16) 0.0440(16) 0.0461(17) 0.0045(13) 0.0003(13) -0.0037(13)
C13 0.062(3) 0.0344(19) 0.085(3) 0.0015(19) 0.009(2) 0.0029(18)
C14 0.062(3) 0.045(2) 0.086(3) -0.019(2) 0.021(2) 0.007(2)
C15 0.061(2) 0.043(2) 0.059(2) -0.0215(18) 0.022(2) -0.0097(18)
N4 0.0454(16) 0.0383(15) 0.0373(14) -0.0091(12) 0.0102(12) -0.0043(12)
C16 0.0390(18) 0.0490(19) 0.0343(16) -0.0025(14) 0.0108(14) -0.0043(15)
C17 0.0245(14) 0.0404(17) 0.0355(16) 0.0019(13) 0.0043(12) -0.0040(12)
C18 0.0335(17) 0.052(2) 0.049(2) 0.0131(16) 0.0133(15) -0.0042(15)
C19 0.040(2) 0.046(2) 0.077(3) 0.0144(19) 0.0150(19) -0.0140(16)
C20 0.0362(18) 0.0347(17) 0.074(3) -0.0026(17) 0.0058(17) -0.0114(14)
C21 0.0300(16) 0.0366(16) 0.0466(19) -0.0048(14) 0.0006(14) -0.0071(13)
C22 0.0174(12) 0.0365(15) 0.0327(15) 0.0017(12) 0.0003(11) -0.0027(11)
O2 0.0345(11) 0.0349(11) 0.0273(10) 0.0008(9) 0.0049(8) -0.0054(9)
Mn1 0.0306(2) 0.0281(2) 0.0305(2) 0.00118(18) 0.00387(17) -0.00328(18)
N5 0.0404(19) 0.071(3) 0.078(3) -0.005(2) 0.0078(18) 0.0059(17)
O3 0.054(3) 0.204(6) 0.221(6) -0.116(5) 0.033(3) -0.024(3)
O4 0.075(2) 0.098(3) 0.086(3) -0.024(2) -0.002(2) 0.016(2)
O5 0.070(2) 0.140(4) 0.125(4) -0.028(3) 0.042(2) 0.016(3)
C23 0.090(4) 0.071(3) 0.080(4) 0.023(3) 0.014(3) -0.004(3)
C24 0.068(3) 0.071(3) 0.068(3) 0.023(2) 0.012(2) 0.014(2)
O6 0.065(2) 0.087(3) 0.067(2) -0.002(2) 0.0135(19) 0.0067(19)

loop_
_atom_type_symbol
_atom_type_description
_atom_type_scat_dispersion_real
_atom_type_scat_dispersion_imag
_atom_type_scat_source
C C 0.0033 0.0016 'International Tables Vol C Tables 4.2.6.8 and 6.1.1.4'
H H 0.0000 0.0000 'International Tables Vol C Tables 4.2.6.8 and 6.1.1.4'
N N 0.0061 0.0033 'International Tables Vol C Tables 4.2.6.8 and 6.1.1.4'
O O 0.0106 0.0060 'International Tables Vol C Tables 4.2.6.8 and 6.1.1.4'
Mn Mn 0.3368 0.7283 'International Tables Vol C Tables 4.2.6.8 and 6.1.1.4'

loop_
_geom_angle_atom_site_label_1
_geom_angle_atom_site_label_2
_geom_angle_atom_site_label_3
_geom_angle
C1 O1 Mn1 125.0(2)
O1 C1 C2 118.6(4)
O1 C1 C6 123.2(3)
C2 C1 C6 118.2(3)
C3 C2 C1 120.1(5)
C3 C2 H1 120.0
C1 C2 H1 120.0
C4 C3 C2 121.5(4)
C4 C3 H2 119.2
C2 C3 H2 119.2
C5 C4 C3 118.9(4)
C5 C4 H3 120.5
C3 C4 H3 120.5
C4 C5 C6 121.4(4)
C4 C5 H4 119.3
C6 C5 H4 119.3
C5 C6 C1 119.8(4)
C5 C6 C7 118.0(4)
C1 C6 C7 121.5(3)
N1 C7 C6 124.8(3)
N1 C7 H5 117.6
C6 C7 H5 117.6
C7 N1 C8 117.5(3)
C7 N1 Mn1 122.6(2)
C8 N1 Mn1 119.6(2)
N1 C8 C9 110.1(3)
N1 C8 H6 109.6
C9 C8 H6 109.6
N1 C8 H7 109.6
C9 C8 H7 109.6
H6 C8 H7 108.2
C10 C9 C8 115.4(3)
C10 C9 H8 108.4
C8 C9 H8 108.4
C10 C9 H9 108.4
C8 C9 H9 108.4
H8 C9 H9 107.5
N2 C10 C9 112.6(3)
N2 C10 H10 109.1
C9 C10 H10 109.1
N2 C10 H11 109.1
C9 C10 H11 109.1
H10 C10 H11 107.8
C11 N2 C10 112.7(3)
C11 N2 Mn1 105.2(2)
C10 N2 Mn1 116.1(2)
C11 N2 H12 107(3)
C10 N2 H12 110(3)
Mn1 N2 H12 106(3)
N2 C11 C12 108.9(3)
N2 C11 H13 109.9
C12 C11 H13 109.9
N2 C11 H14 109.9
C12 C11 H14 109.9
H13 C11 H14 108.3
N3 C12 C11 109.1(3)
N3 C12 H15 109.9
C11 C12 H15 109.9
N3 C12 H16 109.9
C11 C12 H16 109.9
H15 C12 H16 108.3
C12 N3 C13 111.9(3)
C12 N3 Mn1 106.6(2)
C13 N3 Mn1 117.2(3)
C12 N3 H17 100(3)
C13 N3 H17 108(3)
Mn1 N3 H17 112(3)
N3 C13 C14 113.7(3)
N3 C13 H18 108.8
C14 C13 H18 108.8
N3 C13 H19 108.8
C14 C13 H19 108.8
H18 C13 H19 107.7
C13 C14 C15 114.5(4)
C13 C14 H20 108.6
C15 C14 H20 108.6
C13 C14 H21 108.6
C15 C14 H21 108.6
H20 C14 H21 107.6
N4 C15 C14 110.0(3)
N4 C15 H22 109.7
C14 C15 H22 109.7
N4 C15 H23 109.7
C14 C15 H23 109.7
H22 C15 H23 108.2
C16 N4 C15 117.5(3)
C16 N4 Mn1 122.5(2)
C15 N4 Mn1 119.6(2)
N4 C16 C17 124.5(3)
N4 C16 H24 117.7
C17 C16 H24 117.7
C22 C17 C18 119.8(3)
C22 C17 C16 121.3(3)
C18 C17 C16 118.6(3)
C19 C18 C17 121.0(4)
C19 C18 H25 119.5
C17 C18 H25 119.5
C18 C19 C20 119.4(3)
C18 C19 H26 120.3
C20 C19 H26 120.3
C21 C20 C19 121.0(3)
C21 C20 H27 119.5
C19 C20 H27 119.5
C20 C21 C22 121.0(3)
C20 C21 H28 119.5
C22 C21 H28 119.5
O2 C22 C17 123.5(3)
O2 C22 C21 118.7(3)
C17 C22 C21 117.8(3)
C22 O2 Mn1 124.07(18)
O2 Mn1 O1 178.22(10)
O2 Mn1 N1 91.29(10)
O1 Mn1 N1 88.00(11)
O2 Mn1 N4 86.53(10)
O1 Mn1 N4 92.12(11)
N1 Mn1 N4 107.00(11)
O2 Mn1 N3 93.36(11)
O1 Mn1 N3 87.67(11)
N1 Mn1 N3 167.23(11)
N4 Mn1 N3 85.17(12)
O2 Mn1 N2 87.80(10)
O1 Mn1 N2 93.78(11)
N1 Mn1 N2 86.80(11)
N4 Mn1 N2 165.18(12)
N3 Mn1 N2 81.50(12)
O3 N5 O5 119.6(5)
O3 N5 O4 119.1(5)
O5 N5 O4 121.1(4)
C24 C23 H29 109.5
C24 C23 H30 109.5
H29 C23 H30 109.5
C24 C23 H31 109.5
H29 C23 H31 109.5
H30 C23 H31 109.5
O6 C24 C23 113.3(4)
O6 C24 H32 108.9
C23 C24 H32 108.9
O6 C24 H33 108.9
C23 C24 H33 108.9
H32 C24 H33 107.7
C24 O6 H34 111(5)

loop_
_geom_bond_atom_site_label_1
_geom_bond_atom_site_label_2
_geom_bond_distance
O1 C1 1.325(4)
O1 Mn1 1.877(2)
C1 C2 1.399(5)
C1 C6 1.406(5)
C2 C3 1.386(7)
C2 H1 0.9300
C3 C4 1.380(7)
C3 H2 0.9300
C4 C5 1.359(6)
C4 H3 0.9300
C5 C6 1.400(5)
C5 H4 0.9300
C6 C7 1.439(5)
C7 N1 1.268(4)
C7 H5 0.9300
N1 C8 1.483(4)
N1 Mn1 2.049(3)
C8 C9 1.513(5)
C8 H6 0.9700
C8 H7 0.9700
C9 C10 1.509(6)
C9 H8 0.9700
C9 H9 0.9700
C10 N2 1.482(5)
C10 H10 0.9700
C10 H11 0.9700
N2 C11 1.469(5)
N2 Mn1 2.204(3)
N2 H12 0.98(5)
C11 C12 1.506(6)
C11 H13 0.9700
C11 H14 0.9700
C12 N3 1.477(5)
C12 H15 0.9700
C12 H16 0.9700
N3 C13 1.480(5)
N3 Mn1 2.154(3)
N3 H17 0.89(4)
C13 C14 1.508(7)
C13 H18 0.9700
C13 H19 0.9700
C14 C15 1.516(6)
C14 H20 0.9700
C14 H21 0.9700
C15 N4 1.472(4)
C15 H22 0.9700
C15 H23 0.9700
N4 C16 1.279(4)
N4 Mn1 2.112(3)
C16 C17 1.444(5)
C16 H24 0.9300
C17 C22 1.403(4)
C17 C18 1.406(4)
C18 C19 1.369(6)
C18 H25 0.9300
C19 C20 1.379(6)
C19 H26 0.9300
C20 C21 1.375(5)
C20 H27 0.9300
C21 C22 1.403(4)
C21 H28 0.9300
C22 O2 1.329(3)
O2 Mn1 1.876(2)
N5 O3 1.183(5)
N5 O5 1.216(5)
N5 O4 1.225(5)
C23 C24 1.490(7)
C23 H29 0.9600
C23 H30 0.9600
C23 H31 0.9600
C24 O6 1.401(6)
C24 H32 0.9700
C24 H33 0.9700
O6 H34 0.76(6)
